data_4113177
loop_
_publ_author_name
'Gereon Altenhoff'
'Richard Goddard'
'Christian W. Lehmann'
'Frank Glorius'

_publ_section_title
;
 Sterically Demanding, Bioxazoline-Derived N-Heterocyclic Carbene Ligands
 with Restricted Flexibility for Catalysis
;
_journal_name_full 'Journal of the American Chemical Society'
_journal_page_first 15195
_journal_page_last 15201
_journal_paper_doi 10.1021/ja045349r
_journal_volume 126
_journal_year 2004
_chemical_compound_source 'dichloromethane / heptane'
_chemical_formula_moiety 'C29 H49 N2 O2 1+, C F3 O3 S 1-, C H2 Cl2'
_chemical_formula_sum 'C31 H51 Cl2 F3 N2 O5 S'
_chemical_formula_weight 691.70
_chemical_name_common IBiox12.HOTf
_chemical_name_systematic
; 
 4,7-di(spiro-cyclododecane)-6,9-dioxa-1,3-diazatricyclo[6.3.0.0^3,7^]-
 unadeca-7-ene-2-ium trifluoromethanesulfonate dichloromethane solvate 
;
_space_group_IT_number 62
_symmetry_cell_setting orthorhombic
_symmetry_Int_Tables_number 62
_symmetry_space_group_name_Hall '-P 2ac 2n'
_symmetry_space_group_name_H-M 'P n m a'
_atom_sites_solution_hydrogens geom
_atom_sites_solution_primary direct
_atom_sites_solution_secondary difmap
_cell_angle_alpha 90.00
_cell_angle_beta 90.00
_cell_angle_gamma 90.00
_cell_formula_units_Z 4
_cell_length_a 14.6777(4)
_cell_length_b 25.7698(7)
_cell_length_c 9.1906(2)
_cell_measurement_reflns_used 41411
_cell_measurement_temperature 150
_cell_measurement_theta_max 25.68
_cell_measurement_theta_min 2.91
_cell_volume 3476.27(15)
_computing_cell_refinement 'Denzo / Scalepack (Otwinowski 1997)'
_computing_data_collection 'Collect software (Nonius, 1998)'
_computing_data_reduction 'Denzo / Scalepack (Otwinowski 1997)'
_computing_molecular_graphics 'DIAMOND (Crystal Impact GbR, 1999)'
_computing_structure_refinement 'SHELXL-97 (Sheldrick, 1997)'
_computing_structure_solution 'SHELXS-97 (Sheldrick, 1990)'
_diffrn_ambient_temperature 150
_diffrn_measured_fraction_theta_full 0.990
_diffrn_measured_fraction_theta_max 0.990
_diffrn_measurement_device_type 'Nonius KappaCCD'
_diffrn_measurement_method 'CCD \w-scan'
_diffrn_radiation_monochromator graphite
_diffrn_radiation_source '0.3 mm focus rotating anode'
_diffrn_radiation_type MoK\a
_diffrn_radiation_wavelength 0.71073
_diffrn_reflns_av_R_equivalents 0.0993
_diffrn_reflns_av_sigmaI/netI 0.0365
_diffrn_reflns_limit_h_max 17
_diffrn_reflns_limit_h_min -17
_diffrn_reflns_limit_k_max 30
_diffrn_reflns_limit_k_min -30
_diffrn_reflns_limit_l_max 10
_diffrn_reflns_limit_l_min -10
_diffrn_reflns_number 51282
_diffrn_reflns_theta_full 24.81
_diffrn_reflns_theta_max 24.81
_diffrn_reflns_theta_min 4.74
_diffrn_standards_decay_% 0.0
_diffrn_standards_number 0
_exptl_absorpt_coefficient_mu 0.303
_exptl_absorpt_correction_T_max 1.0
_exptl_absorpt_correction_T_min 0.9979
_exptl_absorpt_correction_type multi-scan
_exptl_absorpt_process_details 'Scalepack, Otwinowski (1997)'
_exptl_crystal_colour colourless
_exptl_crystal_density_diffrn 1.322
_exptl_crystal_density_meas ?
_exptl_crystal_density_method none
_exptl_crystal_description prism
_exptl_crystal_F_000 1472
_exptl_crystal_size_max 0.06
_exptl_crystal_size_mid 0.05
_exptl_crystal_size_min 0.05
_refine_diff_density_max 0.220
_refine_diff_density_min -0.203
_refine_diff_density_rms 0.032
_refine_ls_extinction_method none
_refine_ls_goodness_of_fit_ref 1.041
_refine_ls_hydrogen_treatment mixed
_refine_ls_matrix_type full
_refine_ls_number_parameters 388
_refine_ls_number_reflns 3038
_refine_ls_number_restraints 0
_refine_ls_restrained_S_all 1.041
_refine_ls_R_factor_all 0.1128
_refine_ls_R_factor_gt 0.0640
_refine_ls_shift/su_max 0.000
_refine_ls_shift/su_mean 0.000
_refine_ls_structure_factor_coef Fsqd
_refine_ls_weighting_details 'calc w=1/[\s^2^(Fo^2^)+(0.0662P)^2^+1.7875P] where P=(Fo^2^+2Fc^2^)/3'
_refine_ls_weighting_scheme calc
_refine_ls_wR_factor_gt 0.1455
_refine_ls_wR_factor_ref 0.1701
_reflns_number_gt 1890
_reflns_number_total 3038
_reflns_threshold_expression I>2\s(I)
_cod_data_source_file ja045349rsi20040802_024122.cif
_cod_data_source_block IBiox12.HOTf
_cod_depositor_comments
;
The following automatic conversions were performed:

'_exptl_crystal_density_meas' value 'none' was changed to '?' - the
value is perceived as not measured.

Automatic conversion script
Id: cif_fix_values 3008 2015-01-20 13:52:24Z robertas 
;
_cod_database_code 4113177

loop_
_symmetry_equiv_pos_as_xyz
'x, y, z'
'x+1/2, y, -z+1/2'
'-x, y+1/2, -z'
'-x+1/2, y+1/2, z+1/2'
'-x, -y, -z'
'-x-1/2, -y, z-1/2'
'x, -y-1/2, z'
'x-1/2, -y-1/2, -z-1/2'

loop_
_atom_site_label
_atom_site_type_symbol
_atom_site_fract_x
_atom_site_fract_y
_atom_site_fract_z
_atom_site_U_iso_or_equiv
_atom_site_adp_type
_atom_site_occupancy
_atom_site_symmetry_multiplicity
_atom_site_calc_flag
_atom_site_refinement_flags
_atom_site_disorder_assembly
_atom_site_disorder_group
C1 C 0.5438(3) 0.7500 0.0355(4) 0.0581(10) Uani 1 2 d S . .
H1 H 0.4963 0.7500 0.1025 0.070 Uiso 1 2 calc SR A 1
C2A C 0.6700(16) 0.7235(10) -0.0904(16) 0.070(4) Uani 0.50 1 d P . .
C2B C 0.6759(14) 0.7249(9) -0.0494(15) 0.061(4) Uani 0.50 1 d P . .
C3A C 0.6413(5) 0.6451(3) -0.1615(7) 0.085(2) Uani 0.50 1 d P . 1
H3A1 H 0.6659 0.6102 -0.1571 0.102 Uiso 0.50 1 calc PR . 1
H3A2 H 0.6134 0.6501 -0.2561 0.102 Uiso 0.50 1 calc PR . 1
C3B C 0.7051(4) 0.6446(3) 0.0212(7) 0.0749(18) Uani 0.50 1 d P B 2
H3B1 H 0.7351 0.6477 0.1148 0.090 Uiso 0.50 1 calc PR B 2
H3B2 H 0.7186 0.6106 -0.0187 0.090 Uiso 0.50 1 calc PR B 2
C4A C 0.5709(7) 0.6534(4) -0.0402(13) 0.066(2) Uani 0.50 1 d P . 1
C4B C 0.6000(6) 0.6516(4) 0.0389(13) 0.057(2) Uani 0.50 1 d P B 2
C5A C 0.4735(12) 0.6443(9) -0.0894(19) 0.056(4) Uani 0.50 1 d P . 1
H5A1 H 0.4590 0.6687 -0.1665 0.067 Uiso 0.50 1 calc PR . 1
H5A2 H 0.4327 0.6512 -0.0087 0.067 Uiso 0.50 1 calc PR . 1
C5B C 0.5466(8) 0.6242(4) -0.0825(9) 0.083(3) Uani 0.50 1 d P B 2
H5B1 H 0.5523 0.5870 -0.0687 0.100 Uiso 0.50 1 calc PR B 2
H5B2 H 0.5747 0.6327 -0.1750 0.100 Uiso 0.50 1 calc PR B 2
C6A C 0.4568(6) 0.5885(3) -0.1452(8) 0.0790(19) Uani 0.50 1 d P . 1
H6A1 H 0.4841 0.5850 -0.2408 0.095 Uiso 0.50 1 calc PR . 1
H6A2 H 0.4875 0.5644 -0.0807 0.095 Uiso 0.50 1 calc PR . 1
C6B C 0.4437(15) 0.6380(11) -0.091(3) 0.095(7) Uani 0.50 1 d P B 2
H6B1 H 0.4203 0.6430 0.0062 0.114 Uiso 0.50 1 calc PR B 2
H6B2 H 0.4368 0.6705 -0.1435 0.114 Uiso 0.50 1 calc PR B 2
C7A C 0.3586(9) 0.5734(5) -0.1551(15) 0.076(3) Uani 0.50 1 d P . 1
H7A1 H 0.3276 0.5994 -0.2133 0.092 Uiso 0.50 1 calc PR . 1
H7A2 H 0.3551 0.5409 -0.2079 0.092 Uiso 0.50 1 calc PR . 1
C7B C 0.3885(11) 0.5976(6) -0.1653(19) 0.127(6) Uani 0.50 1 d P B 2
H7B1 H 0.4188 0.5865 -0.2538 0.153 Uiso 0.50 1 calc PR B 2
H7B2 H 0.3293 0.6115 -0.1912 0.153 Uiso 0.50 1 calc PR B 2
C8A C 0.3071(10) 0.5672(4) -0.0169(11) 0.078(3) Uani 0.50 1 d P . 1
H8A1 H 0.2427 0.5642 -0.0389 0.094 Uiso 0.50 1 calc PR . 1
H8A2 H 0.3155 0.5980 0.0423 0.094 Uiso 0.50 1 calc PR . 1
C8B C 0.3764(9) 0.5493(6) -0.057(2) 0.147(6) Uani 0.50 1 d P B 2
H8B1 H 0.3515 0.5203 -0.1116 0.176 Uiso 0.50 1 calc PR B 2
H8B2 H 0.4361 0.5390 -0.0220 0.176 Uiso 0.50 1 calc PR B 2
C9A C 0.3377(8) 0.5184(4) 0.0728(13) 0.098(3) Uani 0.50 1 d P . 1
H9A1 H 0.3074 0.4881 0.0326 0.118 Uiso 0.50 1 calc PR . 1
H9A2 H 0.4027 0.5136 0.0588 0.118 Uiso 0.50 1 calc PR . 1
C9B C 0.3156(9) 0.5597(9) 0.072(2) 0.146(7) Uani 0.50 1 d P B 2
H9B1 H 0.2531 0.5579 0.0386 0.175 Uiso 0.50 1 calc PR B 2
H9B2 H 0.3263 0.5953 0.1026 0.175 Uiso 0.50 1 calc PR B 2
C10A C 0.321(2) 0.5198(11) 0.215(5) 0.26(2) Uani 0.50 1 d P . 1
H10A H 0.3281 0.4849 0.2531 0.308 Uiso 0.50 1 calc PR . 1
H10B H 0.2583 0.5300 0.2290 0.308 Uiso 0.50 1 calc PR . 1
C10B C 0.3245(17) 0.5209(6) 0.2247(15) 0.116(8) Uani 0.50 1 d P B 2
H10C H 0.2854 0.5347 0.3005 0.139 Uiso 0.50 1 calc PR B 2
H10D H 0.3031 0.4863 0.2010 0.139 Uiso 0.50 1 calc PR B 2
C11A C 0.3892(7) 0.5606(5) 0.3134(12) 0.082(2) Uani 0.50 1 d P . 1
H11A H 0.3847 0.5943 0.2668 0.098 Uiso 0.50 1 calc PR . 1
H11B H 0.3602 0.5642 0.4077 0.098 Uiso 0.50 1 calc PR . 1
C11B C 0.4063(10) 0.5179(6) 0.273(3) 0.162(5) Uani 0.50 1 d P B 2
H11C H 0.4446 0.5063 0.1938 0.194 Uiso 0.50 1 calc PR B 2
H11D H 0.4072 0.4906 0.3463 0.194 Uiso 0.50 1 calc PR B 2
C12A C 0.4599(15) 0.5547(6) 0.335(3) 0.199(11) Uani 0.50 1 d P . 1
H12A H 0.4802 0.5321 0.2568 0.239 Uiso 0.50 1 calc PR . 1
H12B H 0.4610 0.5336 0.4221 0.239 Uiso 0.50 1 calc PR . 1
C12B C 0.461(5) 0.5746(10) 0.353(4) 0.45(4) Uani 0.50 1 d P B 2
H12C H 0.4507 0.6058 0.2966 0.544 Uiso 0.50 1 calc PR B 2
H12D H 0.4426 0.5803 0.4534 0.544 Uiso 0.50 1 calc PR B 2
C13A C 0.5444(8) 0.5961(4) 0.3567(13) 0.101(4) Uani 0.50 1 d P . 1
H13A H 0.5396 0.6118 0.4525 0.121 Uiso 0.50 1 calc PR . 1
H13B H 0.6016 0.5775 0.3524 0.121 Uiso 0.50 1 calc PR . 1
C13B C 0.5228(15) 0.5621(11) 0.345(2) 0.194(15) Uani 0.50 1 d P B 2
H13C H 0.5197 0.5250 0.3286 0.233 Uiso 0.50 1 calc PR B 2
H13D H 0.5512 0.5669 0.4398 0.233 Uiso 0.50 1 calc PR B 2
C14A C 0.5452(12) 0.6422(9) 0.234(2) 0.069(3) Uani 0.50 1 d P . 1
H14A H 0.4830 0.6499 0.2055 0.083 Uiso 0.50 1 calc PR . 1
H14B H 0.5711 0.6734 0.2761 0.083 Uiso 0.50 1 calc PR . 1
C14B C 0.5840(6) 0.5834(3) 0.2382(11) 0.106(3) Uani 0.50 1 d P B 2
H14C H 0.5793 0.5622 0.1512 0.127 Uiso 0.50 1 calc PR B 2
H14D H 0.6456 0.5796 0.2747 0.127 Uiso 0.50 1 calc PR B 2
C15A C 0.5991(6) 0.6274(4) 0.1007(14) 0.069(2) Uani 0.50 1 d P . 1
H15A H 0.5945 0.5901 0.0877 0.083 Uiso 0.50 1 calc PR . 1
H15B H 0.6627 0.6354 0.1186 0.083 Uiso 0.50 1 calc PR . 1
C15B C 0.5708(12) 0.6392(9) 0.194(2) 0.075(4) Uani 0.50 1 d P B 2
H15C H 0.6052 0.6611 0.2605 0.091 Uiso 0.50 1 calc PR B 2
H15D H 0.5069 0.6480 0.2054 0.091 Uiso 0.50 1 calc PR B 2
C16 C 0.2501(4) 0.7500 -0.0277(6) 0.0924(17) Uani 1 2 d S . .
C17 C -0.0241(5) 0.7500 0.0425(7) 0.146(3) Uani 1 2 d S . .
ClA Cl -0.0401(7) 0.6850(3) -0.0277(10) 0.150(3) Uani 0.33 1 d P . .
ClB Cl -0.0813(6) 0.7059(5) -0.0388(11) 0.185(4) Uani 0.33 1 d P . .
ClC Cl -0.0104(3) 0.7080(3) -0.1109(5) 0.1481(17) Uani 0.33 1 d P . .
F1A F 0.2175(8) 0.6975(4) -0.0529(13) 0.117(3) Uani 0.50 1 d P . .
F1B F 0.1879(7) 0.7215(5) -0.0669(12) 0.119(3) Uani 0.50 1 d P . .
F2 F 0.3213(2) 0.7500 -0.1148(3) 0.1048(10) Uani 1 2 d S . .
N1A N 0.5836(11) 0.7136(6) -0.0208(17) 0.054(3) Uani 0.50 1 d P . 1
N1B N 0.6001(12) 0.7050(7) 0.0124(18) 0.061(4) Uani 0.50 1 d P B 2
O1A O 0.7126(6) 0.6827(4) -0.1389(8) 0.088(3) Uani 0.50 1 d P . 1
O1B O 0.7372(6) 0.6853(4) -0.0778(8) 0.082(2) Uani 0.50 1 d P B 2
O2A O 0.3200(11) 0.6953(5) 0.1757(19) 0.122(6) Uani 0.50 1 d P . .
O2B O 0.3467(8) 0.7134(5) 0.1774(15) 0.092(3) Uani 0.50 1 d P . .
O3 O 0.1972(2) 0.7500 0.2344(4) 0.1010(11) Uani 1 2 d S . .
S1 S 0.28205(9) 0.7500 0.16225(11) 0.0705(4) Uani 1 2 d S . .

loop_
_atom_site_aniso_label
_atom_site_aniso_U_11
_atom_site_aniso_U_22
_atom_site_aniso_U_33
_atom_site_aniso_U_23
_atom_site_aniso_U_13
_atom_site_aniso_U_12
C1 0.066(3) 0.070(3) 0.038(2) 0.000 0.0003(19) 0.000
C2A 0.080(7) 0.099(7) 0.030(9) -0.010(7) 0.017(7) -0.025(5)
C2B 0.067(6) 0.101(7) 0.016(6) -0.002(5) 0.011(5) 0.023(5)
C3A 0.085(5) 0.094(5) 0.076(4) -0.018(4) 0.026(4) -0.015(4)
C3B 0.078(4) 0.080(4) 0.067(4) -0.004(3) -0.005(3) 0.033(4)
C4A 0.067(6) 0.083(7) 0.046(5) -0.008(5) 0.011(4) -0.011(5)
C4B 0.073(5) 0.062(6) 0.038(5) 0.005(4) -0.001(4) 0.023(4)
C5A 0.049(10) 0.067(6) 0.053(5) -0.013(4) 0.003(5) -0.011(7)
C5B 0.082(7) 0.090(6) 0.078(5) -0.026(5) -0.019(4) 0.029(6)
C6A 0.089(6) 0.071(5) 0.077(4) -0.016(4) 0.014(4) -0.009(5)
C6B 0.079(15) 0.099(14) 0.106(8) -0.035(7) -0.023(9) 0.015(11)
C7A 0.068(7) 0.068(7) 0.093(6) -0.009(6) 0.001(5) -0.014(5)
C7B 0.089(11) 0.139(13) 0.155(12) -0.074(12) -0.029(9) 0.042(9)
C8A 0.093(8) 0.054(4) 0.089(6) -0.003(5) -0.001(6) -0.009(5)
C8B 0.092(9) 0.126(12) 0.221(18) -0.097(13) -0.005(10) 0.023(8)
C9A 0.106(8) 0.049(5) 0.141(9) 0.000(5) 0.010(7) -0.004(5)
C9B 0.063(7) 0.171(17) 0.203(18) -0.056(16) 0.005(11) 0.012(9)
C10A 0.15(2) 0.17(2) 0.45(5) -0.04(2) 0.23(3) -0.020(15)
C10B 0.17(2) 0.068(8) 0.107(9) 0.008(6) -0.013(10) -0.035(9)
C11A 0.094(6) 0.059(6) 0.091(6) 0.003(5) 0.038(5) -0.009(5)
C11B 0.119(10) 0.137(13) 0.230(18) 0.038(11) 0.074(14) 0.004(9)
C12A 0.232(18) 0.066(9) 0.30(2) 0.103(10) -0.182(17) -0.083(11)
C12B 0.95(11) 0.117(19) 0.29(3) -0.001(18) 0.30(6) -0.19(4)
C13A 0.081(7) 0.121(10) 0.100(8) -0.013(7) -0.026(6) -0.005(7)
C13B 0.182(19) 0.22(3) 0.182(18) 0.100(16) 0.141(16) 0.15(2)
C14A 0.068(9) 0.068(6) 0.072(9) 0.006(6) 0.011(6) 0.004(7)
C14B 0.108(6) 0.100(6) 0.109(6) 0.037(5) 0.016(5) 0.052(5)
C15A 0.061(5) 0.082(7) 0.066(6) 0.001(5) 0.005(5) 0.000(5)
C15B 0.058(10) 0.089(7) 0.079(12) -0.006(8) 0.004(7) 0.031(7)
C16 0.062(4) 0.140(6) 0.075(3) 0.000 0.009(3) 0.000
C17 0.122(5) 0.230(9) 0.084(4) 0.000 -0.004(4) 0.000
ClA 0.170(7) 0.189(6) 0.090(3) 0.025(4) -0.046(4) -0.069(6)
ClB 0.152(7) 0.309(10) 0.093(4) -0.050(5) -0.034(4) -0.004(5)
ClC 0.129(4) 0.214(5) 0.101(3) -0.042(3) -0.003(3) 0.014(3)
F1A 0.111(7) 0.130(8) 0.110(5) -0.031(5) -0.015(4) -0.022(5)
F1B 0.095(6) 0.173(12) 0.090(4) -0.028(5) -0.008(4) -0.037(5)
F2 0.093(2) 0.163(3) 0.0579(15) 0.000 0.0107(15) 0.000
N1A 0.063(8) 0.042(5) 0.056(7) 0.009(4) 0.005(5) -0.001(5)
N1B 0.059(5) 0.079(8) 0.047(6) 0.018(4) 0.000(4) 0.042(4)
O1A 0.077(5) 0.112(5) 0.077(5) -0.033(5) 0.024(4) -0.026(4)
O1B 0.079(5) 0.103(5) 0.063(4) 0.000(4) 0.012(3) 0.045(4)
O2A 0.191(14) 0.079(6) 0.096(5) 0.009(5) 0.032(7) 0.039(6)
O2B 0.096(5) 0.111(8) 0.070(4) 0.014(5) -0.002(4) 0.057(6)
O3 0.089(2) 0.131(3) 0.082(2) 0.000 0.0374(19) 0.000
S1 0.0754(9) 0.0831(9) 0.0530(6) 0.000 0.0119(6) 0.000

loop_
_atom_type_symbol
_atom_type_description
_atom_type_scat_dispersion_real
_atom_type_scat_dispersion_imag
_atom_type_scat_source
C C 0.0033 0.0016 'International Tables Vol C Tables 4.2.6.8 and 6.1.1.4'
H H 0.0000 0.0000 'International Tables Vol C Tables 4.2.6.8 and 6.1.1.4'
Cl Cl 0.1484 0.1585 'International Tables Vol C Tables 4.2.6.8 and 6.1.1.4'
F F 0.0171 0.0103 'International Tables Vol C Tables 4.2.6.8 and 6.1.1.4'
N N 0.0061 0.0033 'International Tables Vol C Tables 4.2.6.8 and 6.1.1.4'
O O 0.0106 0.0060 'International Tables Vol C Tables 4.2.6.8 and 6.1.1.4'
S S 0.1246 0.1234 'International Tables Vol C Tables 4.2.6.8 and 6.1.1.4'

loop_
_geom_angle_atom_site_label_1
_geom_angle_atom_site_label_2
_geom_angle_atom_site_label_3
_geom_angle
_geom_angle_site_symmetry_1
_geom_angle_site_symmetry_3
_geom_angle_publ_flag
N1A C1 N1A 100.5(15) 7_575 . y
N1A C1 N1B 106.4(4) 7_575 . y
N1A C1 N1B 17.0(11) . . y
N1A C1 N1B 17.0(11) 7_575 7_575 y
N1A C1 N1B 106.4(4) . 7_575 y
N1B C1 N1B 107.3(16) . 7_575 y
O1A C2A C2A 143.9(10) . 7_575 y
O1A C2A C2B 147(3) . 7_575 y
C2A C2A C2B 16.3(11) 7_575 7_575 y
O1A C2A O1B 28.5(7) . . y
C2A C2A O1B 134.7(9) 7_575 . y
C2B C2A O1B 128(2) 7_575 . y
O1A C2A N1A 115.5(17) . . y
C2A C2A N1A 100.2(12) 7_575 . y
C2B C2A N1A 96(2) 7_575 . y
O1B C2A N1A 117.3(16) . . y
O1A C2A N1B 106.9(18) . . y
C2A C2A N1B 108.9(13) 7_575 . y
C2B C2A N1B 100(2) 7_575 . y
O1B C2A N1B 102.1(15) . . y
N1A C2A N1B 17.7(8) . . y
C2B C2B N1B 112.4(12) 7_575 . y
C2B C2B C2A 16.3(11) 7_575 7_575 y
N1B C2B C2A 115(2) . 7_575 y
C2B C2B O1B 137.4(10) 7_575 . y
N1B C2B O1B 109.5(18) . . y
C2A C2B O1B 134(2) 7_575 . y
C2B C2B N1A 101.9(12) 7_575 . y
N1B C2B N1A 18.6(8) . . y
C2A C2B N1A 101(2) 7_575 . y
O1B C2B N1A 120.5(19) . . y
C2B C2B O1A 138.0(9) 7_575 . y
N1B C2B O1A 104.7(17) . . y
C2A C2B O1A 125.7(18) 7_575 . y
O1B C2B O1A 27.0(5) . . y
N1A C2B O1A 107.6(17) . . y
O1A C3A C4A 106.9(7) . . y
O1B C3B C4B 107.4(6) . . y
C15A C4A C5A 116.4(9) . . y
C15A C4A C3A 112.1(8) . . y
C5A C4A C3A 113.3(11) . . y
C15A C4A N1A 107.9(10) . . y
C5A C4A N1A 107.2(12) . . y
C3A C4A N1A 98.0(8) . . y
N1B C4B C15B 111.7(13) . . y
N1B C4B C5B 109.1(11) . . y
C15B C4B C5B 116.2(11) . . y
N1B C4B C3B 95.4(10) . . y
C15B C4B C3B 110.5(10) . . y
C5B C4B C3B 112.0(8) . . y
C4A C5A C6A 113.0(15) . . y
C4B C5B C6B 115.5(11) . . y
C7A C6A C5A 114.5(10) . . y
C7B C6B C5B 113(2) . . y
C8A C7A C6A 117.8(10) . . y
C6B C7B C8B 108.8(15) . . y
C7A C8A C9A 112.9(13) . . y
C9B C8B C7B 114.5(16) . . y
C10A C9A C8A 116.3(17) . . y
C8B C9B C10B 119.4(17) . . y
C9A C10A C11A 115.6(15) . . y
C11B C10B C9B 112.9(19) . . y
C12A C11A C10A 125.2(16) . . y
C10B C11B C12B 120(3) . . y
C11A C12A C13A 131.4(15) . . y
C13B C12B C11B 97(4) . . y
C14A C13A C12A 113.0(11) . . y
C12B C13B C14B 121(3) . . y
C15A C14A C13A 112.4(15) . . y
C13B C14B C15B 117.8(11) . . y
C14A C15A C4A 116.1(13) . . y
C14B C15B C4B 114.5(11) . . y
F1B C16 F1B 73.6(10) . 7_575 y
F1B C16 F2 114.3(6) . . y
F1B C16 F2 114.4(6) 7_575 . y
F1B C16 F1A 31.8(5) . . y
F1B C16 F1A 105.4(9) 7_575 . y
F2 C16 F1A 99.5(5) . . y
F1B C16 F1A 105.4(9) . 7_575 y
F1B C16 F1A 31.8(5) 7_575 7_575 y
F2 C16 F1A 99.5(5) . 7_575 y
F1A C16 F1A 137.1(10) . 7_575 y
F1B C16 S1 118.5(6) . . y
F1B C16 S1 118.5(6) 7_575 . y
F2 C16 S1 112.4(4) . . y
F1A C16 S1 103.8(5) . . y
F1A C16 S1 103.8(5) 7_575 . y
ClB C17 ClB 90.6(8) 7_575 . y
ClB C17 ClC 42.3(4) 7_575 7_575 y
ClB C17 ClC 96.9(5) . 7_575 y
ClB C17 ClC 96.9(5) 7_575 . y
ClB C17 ClC 42.3(4) . . y
ClC C17 ClC 74.4(6) 7_575 . y
ClB C17 ClA 115.0(6) 7_575 . y
ClB C17 ClA 26.8(4) . . y
ClC C17 ClA 107.1(5) 7_575 . y
ClC C17 ClA 34.3(3) . . y
ClB C17 ClA 26.8(4) 7_575 7_575 y
ClB C17 ClA 115.0(6) . 7_575 y
ClC C17 ClA 34.3(3) 7_575 7_575 y
ClC C17 ClA 107.1(5) . 7_575 y
ClA C17 ClA 135.5(6) . 7_575 y
ClB ClA ClC 81.0(12) . . y
ClB ClA C17 61.9(11) . . y
ClC ClA C17 71.7(6) . . y
ClA ClB ClC 58.2(10) . . y
ClA ClB C17 91.3(11) . . y
ClC ClB C17 77.1(7) . . y
ClA ClB ClB 131.4(13) . 7_575 y
ClC ClB ClB 87.5(7) . 7_575 y
C17 ClB ClB 44.7(4) . 7_575 y
ClA ClC ClB 40.8(7) . . y
ClA ClC C17 74.0(7) . . y
ClB ClC C17 60.6(5) . . y
ClA ClC ClC 124.0(8) . 7_575 y
ClB ClC ClC 92.5(7) . 7_575 y
C17 ClC ClC 52.8(3) . 7_575 y
F1B F1A C16 57.6(17) . . y
F1A F1B C16 90.6(18) . . y
F1A F1B F1B 144(2) . 7_575 y
C16 F1B F1B 53.2(5) . 7_575 y
C1 N1A C2B 112.4(15) . . y
C1 N1A C2A 118.2(14) . . y
C2B N1A C2A 15.6(11) . . y
C1 N1A C4A 138.6(14) . . y
C2B N1A C4A 107.2(15) . . y
C2A N1A C4A 103.2(15) . . y
C1 N1A N1A 39.8(8) . 7_575 y
C2B N1A N1A 78.1(12) . 7_575 y
C2A N1A N1A 79.8(12) . 7_575 y
C4A N1A N1A 170.6(6) . 7_575 y
C2B N1B C4B 116.7(16) . . y
C2B N1B C1 103.1(15) . . y
C4B N1B C1 140.1(15) . . y
C2B N1B C2A 15.0(12) . . y
C4B N1B C2A 115.6(18) . . y
C1 N1B C2A 103.4(15) . . y
C2A O1A C3A 104.2(12) . . y
C2A O1A C2B 14.6(13) . . y
C3A O1A C2B 108.3(11) . . y
C2B O1B C2A 16.1(11) . . y
C2B O1B C3B 101.6(10) . . y
C2A O1B C3B 109.2(10) . . y
O2B O2A S1 62(2) . . y
O2A O2B S1 95(3) . . y
O2B S1 O2B 89.1(11) 7_575 . y
O2B S1 O3 125.0(6) 7_575 . y
O2B S1 O3 125.0(6) . . y
O2B S1 O2A 23.5(10) 7_575 7_575 y
O2B S1 O2A 112.5(6) . 7_575 y
O3 S1 O2A 106.6(6) . 7_575 y
O2B S1 O2A 112.5(6) 7_575 . y
O2B S1 O2A 23.5(10) . . y
O3 S1 O2A 106.6(6) . . y
O2A S1 O2A 135.9(11) 7_575 . y
O2B S1 C16 106.4(6) 7_575 . y
O2B S1 C16 106.4(6) . . y
O3 S1 C16 103.0(2) . . y
O2A S1 C16 100.0(7) 7_575 . y
O2A S1 C16 100.0(7) . . y

loop_
_geom_bond_atom_site_label_1
_geom_bond_atom_site_label_2
_geom_bond_distance
_geom_bond_site_symmetry_2
_geom_bond_publ_flag
C1 N1A 1.219(19) 7_575 y
C1 N1A 1.219(19) . y
C1 N1B 1.441(18) . y
C1 N1B 1.441(19) 7_575 y
C2A O1A 1.30(3) . y
C2A C2A 1.36(5) 7_575 y
C2A C2B 1.383(13) 7_575 y
C2A O1B 1.40(3) . y
C2A N1A 1.44(3) . y
C2A N1B 1.48(3) . y
C2B C2B 1.29(5) 7_575 y
C2B N1B 1.35(3) . y
C2B C2A 1.383(13) 7_575 y
C2B O1B 1.39(3) . y
C2B N1A 1.41(3) . y
C2B O1A 1.47(2) . y
C3A O1A 1.440(11) . y
C3A C4A 1.535(10) . y
C3B O1B 1.467(12) . y
C3B C4B 1.562(10) . y
C4A C15A 1.514(12) . y
C4A C5A 1.52(2) . y
C4A N1A 1.57(2) . y
C4B N1B 1.40(2) . y
C4B C15B 1.525(18) . y
C4B C5B 1.536(11) . y
C5A C6A 1.55(3) . y
C5B C6B 1.55(2) . y
C6A C7A 1.495(15) . y
C6B C7B 1.48(3) . y
C7A C8A 1.487(18) . y
C7B C8B 1.60(2) . y
C8A C9A 1.569(17) . y
C8B C9B 1.51(2) . y
C9A C10A 1.33(4) . y
C9B C10B 1.73(3) . y
C10A C11A 1.71(4) . y
C10B C11B 1.284(19) . y
C11A C12A 1.066(18) . y
C11B C12B 1.82(4) . y
C12A C13A 1.648(19) . y
C12B C13B 0.97(7) . y
C13A C14A 1.64(3) . y
C13B C14B 1.44(2) . y
C14A C15A 1.507(14) . y
C14B C15B 1.51(2) . y
C16 F1B 1.227(13) . y
C16 F1B 1.227(13) 7_575 y
C16 F2 1.316(6) . y
C16 F1A 1.453(13) . y
C16 F1A 1.453(13) 7_575 y
C16 S1 1.807(6) . y
C17 ClB 1.598(11) 7_575 y
C17 ClB 1.598(11) . y
C17 ClC 1.788(7) 7_575 y
C17 ClC 1.789(7) . y
C17 ClA 1.811(10) . y
C17 ClA 1.811(10) 7_575 y
ClA ClB 0.817(13) . y
ClA ClC 1.062(8) . y
ClB ClC 1.235(11) . y
ClB ClB 2.27(2) 7_575 y
ClC ClC 2.163(15) 7_575 y
F1A F1B 0.767(13) . y
F1B F1B 1.47(3) 7_575 y
N1A N1A 1.87(3) 7_575 y
O2A O2B 0.61(2) . y
O2A S1 1.520(13) . y
O2B S1 1.345(11) . y
O3 S1 1.410(3) . y
S1 O2B 1.345(11) 7_575 y
S1 O2A 1.520(13) 7_575 y
